data_1531316
loop_
_publ_author_name
'Poudel, Tej Narayan'
'Lee, Yong Rok'

_publ_section_title
;
 Construction of highly functionalized carbazoles via condensation of an
 enolate to a nitro group
;
_journal_issue 12
_journal_name_full 'Chem. Sci.'
_journal_page_first 7028
_journal_paper_doi 10.1039/C5SC02407B
_journal_volume 6
_journal_year 2015
_chemical_formula_moiety 'C24 H17 N O'
_chemical_formula_sum 'C24 H17 N O'
_chemical_formula_weight 335.39
_chemical_melting_point 466
_chemical_name_systematic 2,4-diphenyl-9H-carbazol-3-ol
_space_group_IT_number 14
_symmetry_cell_setting monoclinic
_symmetry_space_group_name_Hall '-P 2yn'
_symmetry_space_group_name_H-M 'P 1 21/n 1'
_atom_sites_solution_hydrogens geom
_atom_sites_solution_primary direct
_atom_sites_solution_secondary difmap
_audit_creation_method SHELXTL
_audit_update_record
;
2015-01-30 deposited with the CCDC.
2015-09-03 downloaded from the CCDC.
;
_cell_angle_alpha 90.00
_cell_angle_beta 106.398(2)
_cell_angle_gamma 90.00
_cell_formula_units_Z 8
_cell_length_a 12.9997(10)
_cell_length_b 21.3361(15)
_cell_length_c 13.5020(10)
_cell_measurement_reflns_used 5391
_cell_measurement_temperature 200(2)
_cell_measurement_theta_max 25.47
_cell_measurement_theta_min 2.47
_cell_volume 3592.6(5)
_computing_cell_refinement 'Bruker SMART'
_computing_data_collection 'Bruker SMART'
_computing_data_reduction 'Bruker SAINT'
_computing_molecular_graphics 'Bruker SHELXTL'
_computing_publication_material 'Bruker SHELXTL'
_computing_structure_refinement 'Bruker SHELXTL'
_computing_structure_solution 'Bruker SHELXTL'
_diffrn_ambient_temperature 200(2)
_diffrn_measured_fraction_theta_full 0.999
_diffrn_measured_fraction_theta_max 0.999
_diffrn_measurement_device_type 'CCD area detector'
_diffrn_measurement_method 'phi and omega scans'
_diffrn_radiation_monochromator graphite
_diffrn_radiation_source 'fine-focus sealed tube'
_diffrn_radiation_type MoK\a
_diffrn_radiation_wavelength 0.71073
_diffrn_reflns_av_R_equivalents 0.0875
_diffrn_reflns_av_sigmaI/netI 0.0929
_diffrn_reflns_limit_h_max 10
_diffrn_reflns_limit_h_min -16
_diffrn_reflns_limit_k_max 25
_diffrn_reflns_limit_k_min -26
_diffrn_reflns_limit_l_max 16
_diffrn_reflns_limit_l_min -16
_diffrn_reflns_number 22336
_diffrn_reflns_theta_full 26.03
_diffrn_reflns_theta_max 26.03
_diffrn_reflns_theta_min 1.84
_exptl_absorpt_coefficient_mu 0.075
_exptl_absorpt_correction_type none
_exptl_crystal_colour Colorless
_exptl_crystal_density_diffrn 1.240
_exptl_crystal_density_method 'not measured'
_exptl_crystal_description Block
_exptl_crystal_F_000 1408
_exptl_crystal_recrystallization_method 'Re-crystallisation from solvent: Hexane/EtOAc'
_exptl_crystal_size_max 0.51
_exptl_crystal_size_mid 0.35
_exptl_crystal_size_min 0.14
_refine_diff_density_max 0.158
_refine_diff_density_min -0.195
_refine_diff_density_rms 0.042
_refine_ls_extinction_method none
_refine_ls_goodness_of_fit_ref 0.906
_refine_ls_hydrogen_treatment constr
_refine_ls_matrix_type full
_refine_ls_number_parameters 471
_refine_ls_number_reflns 7075
_refine_ls_number_restraints 0
_refine_ls_restrained_S_all 0.906
_refine_ls_R_factor_all 0.1063
_refine_ls_R_factor_gt 0.0484
_refine_ls_shift/su_max 0.001
_refine_ls_shift/su_mean 0.000
_refine_ls_structure_factor_coef Fsqd
_refine_ls_weighting_details 'calc w=1/[\s^2^(Fo^2^)+(0.0385P)^2^+0.0000P] where P=(Fo^2^+2Fc^2^)/3'
_refine_ls_weighting_scheme calc
_refine_ls_wR_factor_gt 0.0942
_refine_ls_wR_factor_ref 0.1209
_reflns_number_gt 3804
_reflns_number_total 7075
_reflns_threshold_expression >2sigma(I)
_cod_data_source_file c5sc02407b2.cif
_cod_data_source_block No3
_cod_depositor_comments
;
The following automatic conversions were performed:

'_symmetry_cell_setting' value 'Monoclinic' changed to 'monoclinic'
according to
/usr/data/users/saulius/crontab/automatic-downloads/rss-feeds/RSC/lib/dictionaries/cif_core.dic
dictionary named 'cif_core.dic' version 2.4.2 from 2011-04-26.

Automatic conversion script
Id: cif_fix_values 3271 2015-04-21 07:52:19Z andrius 

 Adding full bibliography for 1531316.cif.
;
_cod_original_sg_symbol_H-M P2(1)/n
_cod_database_code 1531316

loop_
_symmetry_equiv_pos_as_xyz
'x, y, z'
'-x+1/2, y+1/2, -z+1/2'
'-x, -y, -z'
'x-1/2, -y-1/2, z-1/2'

loop_
_atom_site_label
_atom_site_type_symbol
_atom_site_fract_x
_atom_site_fract_y
_atom_site_fract_z
_atom_site_U_iso_or_equiv
_atom_site_adp_type
_atom_site_occupancy
_atom_site_symmetry_multiplicity
_atom_site_calc_flag
_atom_site_refinement_flags
C1 C 0.39538(17) 0.14976(9) 0.14572(14) 0.0359(5) Uani 1 1 d .
C2 C 0.42987(18) 0.19845(10) 0.21551(14) 0.0397(6) Uani 1 1 d .
O1 O 0.42387(15) 0.19225(7) 0.31607(10) 0.0529(5) Uani 1 1 d .
H1 H 0.3986 0.1569 0.3235 0.079 Uiso 1 1 calc R
C3 C 0.47073(18) 0.25565(9) 0.19079(15) 0.0404(6) Uani 1 1 d .
C4 C 0.47725(18) 0.26394(10) 0.09070(15) 0.0423(6) Uani 1 1 d .
H4 H 0.5036 0.3021 0.0709 0.051 Uiso 1 1 calc R
C5 C 0.44491(18) 0.21592(9) 0.02048(15) 0.0387(5) Uani 1 1 d .
C6 C 0.40472(17) 0.15853(9) 0.04486(14) 0.0352(5) Uani 1 1 d .
C7 C 0.38087(18) 0.12046(9) -0.04801(14) 0.0366(5) Uani 1 1 d .
C8 C 0.33926(18) 0.06036(10) -0.07468(15) 0.0419(6) Uani 1 1 d .
H8 H 0.3192 0.0349 -0.0255 0.050 Uiso 1 1 calc R
C9 C 0.32774(19) 0.03864(10) -0.17351(15) 0.0471(6) Uani 1 1 d .
H9 H 0.2990 -0.0020 -0.1924 0.056 Uiso 1 1 calc R
C10 C 0.3576(2) 0.07543(11) -0.24567(16) 0.0503(7) Uani 1 1 d .
H10 H 0.3493 0.0592 -0.3130 0.060 Uiso 1 1 calc R
C11 C 0.3990(2) 0.13477(11) -0.22236(15) 0.0486(6) Uani 1 1 d .
H11 H 0.4193 0.1597 -0.2720 0.058 Uiso 1 1 calc R
C12 C 0.40961(18) 0.15647(10) -0.12323(15) 0.0414(6) Uani 1 1 d .
N1 N 0.44650(16) 0.21401(8) -0.08166(12) 0.0469(5) Uani 1 1 d .
H1A H 0.4677 0.2447 -0.1148 0.056 Uiso 1 1 calc R
C13 C 0.35263(18) 0.09135(9) 0.18011(14) 0.0360(5) Uani 1 1 d .
C14 C 0.2612(2) 0.09322(10) 0.21326(16) 0.0479(6) Uani 1 1 d .
H14 H 0.2222 0.1313 0.2082 0.057 Uiso 1 1 calc R
C15 C 0.2255(2) 0.04034(11) 0.25380(18) 0.0576(7) Uani 1 1 d .
H15 H 0.1631 0.0425 0.2770 0.069 Uiso 1 1 calc R
C16 C 0.2808(2) -0.01520(11) 0.26026(18) 0.0569(7) Uani 1 1 d .
H16 H 0.2566 -0.0514 0.2879 0.068 Uiso 1 1 calc R
C17 C 0.3709(2) -0.01811(10) 0.22670(16) 0.0503(6) Uani 1 1 d .
H17 H 0.4087 -0.0565 0.2307 0.060 Uiso 1 1 calc R
C18 C 0.4070(2) 0.03463(10) 0.18694(15) 0.0428(6) Uani 1 1 d .
H18 H 0.4696 0.0321 0.1641 0.051 Uiso 1 1 calc R
C19 C 0.50751(19) 0.30626(10) 0.26888(16) 0.0441(6) Uani 1 1 d .
C20 C 0.5804(2) 0.29395(11) 0.36442(17) 0.0536(7) Uani 1 1 d .
H20 H 0.6066 0.2525 0.3805 0.064 Uiso 1 1 calc R
C21 C 0.6151(2) 0.34125(14) 0.43615(18) 0.0629(7) Uani 1 1 d .
H21 H 0.6643 0.3321 0.5012 0.076 Uiso 1 1 calc R
C22 C 0.5783(2) 0.40135(14) 0.4134(2) 0.0737(9) Uani 1 1 d .
H22 H 0.6015 0.4338 0.4629 0.088 Uiso 1 1 calc R
C23 C 0.5081(2) 0.41441(12) 0.3191(2) 0.0750(9) Uani 1 1 d .
H23 H 0.4838 0.4562 0.3029 0.090 Uiso 1 1 calc R
C24 C 0.4722(2) 0.36714(10) 0.24708(19) 0.0591(7) Uani 1 1 d .
H24 H 0.4230 0.3767 0.1822 0.071 Uiso 1 1 calc R
C25 C 0.47525(17) 0.28659(9) 0.66411(14) 0.0322(5) Uani 1 1 d .
C26 C 0.50167(17) 0.24091(9) 0.60197(14) 0.0334(5) Uani 1 1 d .
O2 O 0.42610(11) 0.23091(7) 0.50774(9) 0.0445(4) Uani 1 1 d .
H2 H 0.4574 0.2227 0.4627 0.067 Uiso 1 1 calc R
C27 C 0.59573(17) 0.20549(9) 0.63195(14) 0.0347(5) Uani 1 1 d .
C28 C 0.66849(17) 0.21508(9) 0.72845(14) 0.0373(5) Uani 1 1 d .
H28 H 0.7328 0.1913 0.7502 0.045 Uiso 1 1 calc R
C29 C 0.64393(17) 0.26056(9) 0.79202(14) 0.0346(5) Uani 1 1 d .
C30 C 0.55028(17) 0.29683(9) 0.76125(14) 0.0324(5) Uani 1 1 d .
C31 C 0.55404(18) 0.34078(9) 0.84435(14) 0.0350(5) Uani 1 1 d .
C32 C 0.48849(19) 0.38883(9) 0.86045(16) 0.0460(6) Uani 1 1 d .
H32 H 0.4240 0.3989 0.8090 0.055 Uiso 1 1 calc R
C33 C 0.5183(2) 0.42165(11) 0.95204(19) 0.0576(7) Uani 1 1 d .
H33 H 0.4733 0.4542 0.9639 0.069 Uiso 1 1 calc R
C34 C 0.6136(2) 0.40790(11) 1.02778(18) 0.0584(7) Uani 1 1 d .
H34 H 0.6323 0.4315 1.0900 0.070 Uiso 1 1 calc R
C35 C 0.6811(2) 0.36099(10) 1.01427(16) 0.0521(6) Uani 1 1 d .
H35 H 0.7459 0.3517 1.0659 0.062 Uiso 1 1 calc R
C36 C 0.65044(18) 0.32779(10) 0.92175(15) 0.0402(6) Uani 1 1 d .
N2 N 0.70306(14) 0.27923(8) 0.88995(12) 0.0420(5) Uani 1 1 d .
H2A H 0.7642 0.2627 0.9259 0.050 Uiso 1 1 calc R
C37 C 0.37379(18) 0.32217(9) 0.62827(14) 0.0356(5) Uani 1 1 d .
C38 C 0.29180(19) 0.31324(10) 0.67335(16) 0.0443(6) Uani 1 1 d .
H38 H 0.3015 0.2846 0.7291 0.053 Uiso 1 1 calc R
C39 C 0.1959(2) 0.34525(11) 0.63880(18) 0.0539(6) Uani 1 1 d .
H39 H 0.1406 0.3388 0.6710 0.065 Uiso 1 1 calc R
C40 C 0.1808(2) 0.38643(11) 0.55772(19) 0.0594(7) Uani 1 1 d .
H40 H 0.1147 0.4082 0.5334 0.071 Uiso 1 1 calc R
C41 C 0.2611(2) 0.39602(12) 0.51200(19) 0.0642(8) Uani 1 1 d .
H41 H 0.2509 0.4246 0.4561 0.077 Uiso 1 1 calc R
C42 C 0.3569(2) 0.36411(11) 0.54707(16) 0.0533(7) Uani 1 1 d .
H42 H 0.4121 0.3711 0.5149 0.064 Uiso 1 1 calc R
C43 C 0.62086(19) 0.15852(10) 0.56015(15) 0.0401(6) Uani 1 1 d .
C44 C 0.7128(2) 0.16503(11) 0.52990(17) 0.0552(7) Uani 1 1 d .
H44 H 0.7610 0.1983 0.5574 0.066 Uiso 1 1 calc R
C45 C 0.7364(3) 0.12401(14) 0.4603(2) 0.0813(9) Uani 1 1 d .
H45 H 0.8001 0.1293 0.4398 0.098 Uiso 1 1 calc R
C46 C 0.6676(3) 0.07550(15) 0.4208(2) 0.0888(11) Uani 1 1 d .
H46 H 0.6834 0.0474 0.3726 0.107 Uiso 1 1 calc R
C47 C 0.5756(3) 0.06758(12) 0.45084(19) 0.0727(9) Uani 1 1 d .
H47 H 0.5285 0.0337 0.4240 0.087 Uiso 1 1 calc R
C48 C 0.5517(2) 0.10912(10) 0.52035(16) 0.0524(7) Uani 1 1 d .
H48 H 0.4880 0.1038 0.5408 0.063 Uiso 1 1 calc R

loop_
_atom_site_aniso_label
_atom_site_aniso_U_11
_atom_site_aniso_U_22
_atom_site_aniso_U_33
_atom_site_aniso_U_23
_atom_site_aniso_U_13
_atom_site_aniso_U_12
C1 0.0371(14) 0.0389(12) 0.0319(11) 0.0001(10) 0.0101(10) 0.0018(11)
C2 0.0443(15) 0.0457(13) 0.0289(11) -0.0001(10) 0.0101(10) 0.0015(12)
O1 0.0755(13) 0.0513(9) 0.0348(8) -0.0068(7) 0.0204(8) -0.0175(10)
C3 0.0413(15) 0.0390(12) 0.0380(12) -0.0026(10) 0.0066(11) 0.0006(11)
C4 0.0470(15) 0.0361(12) 0.0427(13) 0.0047(10) 0.0108(11) -0.0018(12)
C5 0.0420(15) 0.0411(12) 0.0320(12) 0.0039(10) 0.0086(11) 0.0019(11)
C6 0.0349(13) 0.0379(12) 0.0319(11) 0.0020(9) 0.0078(10) 0.0020(11)
C7 0.0376(14) 0.0415(12) 0.0300(11) 0.0015(10) 0.0084(10) 0.0036(11)
C8 0.0463(15) 0.0436(13) 0.0355(12) 0.0033(10) 0.0110(11) 0.0024(12)
C9 0.0560(17) 0.0469(13) 0.0360(13) -0.0060(11) 0.0092(12) 0.0030(13)
C10 0.0621(18) 0.0558(15) 0.0306(12) -0.0012(11) 0.0094(12) 0.0093(14)
C11 0.0587(18) 0.0565(15) 0.0314(12) 0.0069(11) 0.0141(12) 0.0004(14)
C12 0.0441(15) 0.0456(13) 0.0329(12) 0.0044(11) 0.0087(11) 0.0058(12)
N1 0.0638(15) 0.0443(11) 0.0342(10) 0.0073(8) 0.0167(10) -0.0047(11)
C13 0.0419(15) 0.0376(12) 0.0270(11) -0.0018(9) 0.0075(10) 0.0006(11)
C14 0.0554(17) 0.0411(13) 0.0519(14) -0.0023(11) 0.0228(13) 0.0025(13)
C15 0.0644(19) 0.0486(15) 0.0702(17) -0.0023(13) 0.0359(15) -0.0075(15)
C16 0.071(2) 0.0444(15) 0.0569(16) 0.0036(12) 0.0200(15) -0.0125(15)
C17 0.0569(18) 0.0399(13) 0.0470(14) 0.0017(11) 0.0033(13) 0.0018(13)
C18 0.0451(15) 0.0431(13) 0.0373(12) -0.0028(10) 0.0072(11) 0.0013(12)
C19 0.0413(15) 0.0446(13) 0.0458(13) -0.0056(11) 0.0116(12) -0.0043(12)
C20 0.0491(17) 0.0588(15) 0.0497(14) -0.0045(12) 0.0088(13) -0.0086(14)
C21 0.0488(18) 0.084(2) 0.0513(15) -0.0181(15) 0.0056(13) -0.0224(17)
C22 0.058(2) 0.078(2) 0.085(2) -0.0381(17) 0.0211(18) -0.0270(18)
C23 0.065(2) 0.0524(16) 0.098(2) -0.0243(16) 0.0087(18) -0.0008(16)
C24 0.0570(19) 0.0455(14) 0.0670(16) -0.0085(13) 0.0046(14) 0.0027(14)
C25 0.0304(13) 0.0354(11) 0.0291(11) 0.0014(9) 0.0054(10) -0.0005(10)
C26 0.0271(13) 0.0449(12) 0.0247(11) -0.0012(9) 0.0016(10) -0.0032(11)
O2 0.0342(9) 0.0655(10) 0.0280(8) -0.0092(7) -0.0007(7) 0.0037(8)
C27 0.0332(14) 0.0394(12) 0.0292(11) -0.0002(9) 0.0052(10) 0.0005(11)
C28 0.0314(13) 0.0429(12) 0.0342(12) 0.0014(10) 0.0039(10) 0.0057(11)
C29 0.0315(13) 0.0409(12) 0.0276(11) 0.0012(9) 0.0022(10) 0.0007(11)
C30 0.0308(13) 0.0347(11) 0.0291(11) 0.0002(9) 0.0042(10) -0.0018(10)
C31 0.0336(13) 0.0358(11) 0.0322(11) -0.0017(9) 0.0039(10) -0.0033(11)
C32 0.0421(15) 0.0388(12) 0.0528(14) -0.0095(11) 0.0063(12) -0.0041(12)
C33 0.0515(18) 0.0467(14) 0.0706(17) -0.0234(13) 0.0108(14) -0.0021(14)
C34 0.0587(19) 0.0568(15) 0.0549(15) -0.0248(13) 0.0080(14) -0.0109(15)
C35 0.0508(17) 0.0586(15) 0.0399(13) -0.0139(12) 0.0014(12) -0.0087(14)
C36 0.0402(15) 0.0424(13) 0.0365(12) -0.0072(10) 0.0082(11) -0.0036(12)
N2 0.0339(12) 0.0515(11) 0.0318(10) -0.0052(8) -0.0053(8) 0.0057(10)
C37 0.0327(13) 0.0399(12) 0.0307(11) -0.0024(10) 0.0031(10) -0.0022(11)
C38 0.0354(15) 0.0489(14) 0.0457(13) 0.0024(11) 0.0070(12) 0.0004(12)
C39 0.0368(16) 0.0587(15) 0.0666(16) -0.0053(14) 0.0152(13) 0.0036(14)
C40 0.0411(17) 0.0601(16) 0.0663(17) -0.0056(14) -0.0022(14) 0.0147(14)
C41 0.064(2) 0.0661(17) 0.0579(16) 0.0219(13) 0.0092(15) 0.0211(16)
C42 0.0504(17) 0.0618(16) 0.0483(14) 0.0144(12) 0.0147(13) 0.0095(14)
C43 0.0428(15) 0.0417(13) 0.0314(11) -0.0003(10) 0.0035(11) 0.0063(12)
C44 0.0496(17) 0.0645(16) 0.0519(15) -0.0105(13) 0.0148(13) 0.0079(14)
C45 0.078(2) 0.098(2) 0.077(2) -0.0161(18) 0.0367(18) 0.022(2)
C46 0.121(3) 0.077(2) 0.071(2) -0.0267(17) 0.032(2) 0.022(2)
C47 0.102(3) 0.0521(16) 0.0515(17) -0.0184(13) 0.0018(17) 0.0005(18)
C48 0.0598(18) 0.0490(14) 0.0435(14) -0.0043(12) 0.0065(13) -0.0004(14)

loop_
_atom_type_symbol
_atom_type_description
_atom_type_scat_dispersion_real
_atom_type_scat_dispersion_imag
_atom_type_scat_source
C C 0.0033 0.0016 'International Tables Vol C Tables 4.2.6.8 and 6.1.1.4'
H H 0.0000 0.0000 'International Tables Vol C Tables 4.2.6.8 and 6.1.1.4'
N N 0.0061 0.0033 'International Tables Vol C Tables 4.2.6.8 and 6.1.1.4'
O O 0.0106 0.0060 'International Tables Vol C Tables 4.2.6.8 and 6.1.1.4'

loop_
_geom_angle_atom_site_label_1
_geom_angle_atom_site_label_2
_geom_angle_atom_site_label_3
_geom_angle
C2 C1 C6 117.10(19)
C2 C1 C13 119.41(17)
C6 C1 C13 123.47(18)
O1 C2 C1 119.71(18)
O1 C2 C3 116.34(18)
C1 C2 C3 123.95(18)
C2 O1 H1 109.5
C4 C3 C2 118.14(19)
C4 C3 C19 120.04(19)
C2 C3 C19 121.82(18)
C5 C4 C3 118.9(2)
C5 C4 H4 120.5
C3 C4 H4 120.5
C4 C5 N1 128.25(19)
C4 C5 C6 123.19(19)
N1 C5 C6 108.56(18)
C5 C6 C1 118.64(18)
C5 C6 C7 106.72(17)
C1 C6 C7 134.63(19)
C8 C7 C12 118.52(18)
C8 C7 C6 135.06(19)
C12 C7 C6 106.42(18)
C9 C8 C7 119.03(19)
C9 C8 H8 120.5
C7 C8 H8 120.5
C8 C9 C10 120.8(2)
C8 C9 H9 119.6
C10 C9 H9 119.6
C11 C10 C9 121.9(2)
C11 C10 H10 119.1
C9 C10 H10 119.1
C10 C11 C12 117.0(2)
C10 C11 H11 121.5
C12 C11 H11 121.5
N1 C12 C11 128.3(2)
N1 C12 C7 108.99(17)
C11 C12 C7 122.7(2)
C12 N1 C5 109.29(17)
C12 N1 H1A 125.4
C5 N1 H1A 125.4
C14 C13 C18 118.0(2)
C14 C13 C1 120.42(19)
C18 C13 C1 121.4(2)
C13 C14 C15 121.1(2)
C13 C14 H14 119.4
C15 C14 H14 119.4
C16 C15 C14 119.8(2)
C16 C15 H15 120.1
C14 C15 H15 120.1
C17 C16 C15 119.8(2)
C17 C16 H16 120.1
C15 C16 H16 120.1
C16 C17 C18 120.4(2)
C16 C17 H17 119.8
C18 C17 H17 119.8
C17 C18 C13 120.7(2)
C17 C18 H18 119.6
C13 C18 H18 119.6
C24 C19 C20 118.2(2)
C24 C19 C3 120.6(2)
C20 C19 C3 121.1(2)
C21 C20 C19 120.8(2)
C21 C20 H20 119.6
C19 C20 H20 119.6
C22 C21 C20 120.1(2)
C22 C21 H21 120.0
C20 C21 H21 120.0
C23 C22 C21 119.8(2)
C23 C22 H22 120.1
C21 C22 H22 120.1
C22 C23 C24 120.5(3)
C22 C23 H23 119.7
C24 C23 H23 119.7
C19 C24 C23 120.6(2)
C19 C24 H24 119.7
C23 C24 H24 119.7
C26 C25 C30 116.42(19)
C26 C25 C37 120.75(17)
C30 C25 C37 122.83(17)
O2 C26 C25 115.44(18)
O2 C26 C27 121.20(17)
C25 C26 C27 123.33(17)
C26 O2 H2 109.5
C28 C27 C26 119.98(18)
C28 C27 C43 119.39(19)
C26 C27 C43 120.61(17)
C29 C28 C27 117.8(2)
C29 C28 H28 121.1
C27 C28 H28 121.1
N2 C29 C28 128.8(2)
N2 C29 C30 108.96(17)
C28 C29 C30 122.23(18)
C29 C30 C25 120.23(18)
C29 C30 C31 106.88(17)
C25 C30 C31 132.89(19)
C32 C31 C36 118.94(19)
C32 C31 C30 135.2(2)
C36 C31 C30 105.89(18)
C33 C32 C31 119.1(2)
C33 C32 H32 120.5
C31 C32 H32 120.5
C32 C33 C34 121.1(2)
C32 C33 H33 119.4
C34 C33 H33 119.4
C35 C34 C33 121.5(2)
C35 C34 H34 119.3
C33 C34 H34 119.3
C34 C35 C36 117.2(2)
C34 C35 H35 121.4
C36 C35 H35 121.4
N2 C36 C35 128.4(2)
N2 C36 C31 109.39(17)
C35 C36 C31 122.2(2)
C36 N2 C29 108.86(17)
C36 N2 H2A 125.6
C29 N2 H2A 125.6
C38 C37 C42 117.9(2)
C38 C37 C25 120.83(18)
C42 C37 C25 121.2(2)
C39 C38 C37 121.2(2)
C39 C38 H38 119.4
C37 C38 H38 119.4
C40 C39 C38 119.9(2)
C40 C39 H39 120.1
C38 C39 H39 120.1
C41 C40 C39 119.9(2)
C41 C40 H40 120.0
C39 C40 H40 120.0
C40 C41 C42 120.0(2)
C40 C41 H41 120.0
C42 C41 H41 120.0
C41 C42 C37 121.1(2)
C41 C42 H42 119.4
C37 C42 H42 119.4
C44 C43 C48 118.9(2)
C44 C43 C27 119.5(2)
C48 C43 C27 121.6(2)
C43 C44 C45 121.1(3)
C43 C44 H44 119.4
C45 C44 H44 119.4
C46 C45 C44 119.7(3)
C46 C45 H45 120.1
C44 C45 H45 120.1
C45 C46 C47 120.2(3)
C45 C46 H46 119.9
C47 C46 H46 119.9
C46 C47 C48 120.0(3)
C46 C47 H47 120.0
C48 C47 H47 120.0
C47 C48 C43 120.1(3)
C47 C48 H48 120.0
C43 C48 H48 120.0

loop_
_geom_bond_atom_site_label_1
_geom_bond_atom_site_label_2
_geom_bond_distance
C1 C2 1.389(3)
C1 C6 1.413(2)
C1 C13 1.491(3)
C2 O1 1.388(2)
C2 C3 1.408(3)
O1 H1 0.8400
C3 C4 1.389(3)
C3 C19 1.490(3)
C4 C5 1.378(3)
C4 H4 0.9500
C5 N1 1.386(2)
C5 C6 1.406(3)
C6 C7 1.452(3)
C7 C8 1.399(3)
C7 C12 1.406(3)
C8 C9 1.380(3)
C8 H8 0.9500
C9 C10 1.389(3)
C9 H9 0.9500
C10 C11 1.377(3)
C10 H10 0.9500
C11 C12 1.386(3)
C11 H11 0.9500
C12 N1 1.379(3)
N1 H1A 0.8800
C13 C14 1.383(3)
C13 C18 1.391(3)
C14 C15 1.390(3)
C14 H14 0.9500
C15 C16 1.376(3)
C15 H15 0.9500
C16 C17 1.371(3)
C16 H16 0.9500
C17 C18 1.384(3)
C17 H17 0.9500
C18 H18 0.9500
C19 C24 1.381(3)
C19 C20 1.393(3)
C20 C21 1.383(3)
C20 H20 0.9500
C21 C22 1.372(4)
C21 H21 0.9500
C22 C23 1.370(4)
C22 H22 0.9500
C23 C24 1.387(3)
C23 H23 0.9500
C24 H24 0.9500
C25 C26 1.391(3)
C25 C30 1.413(3)
C25 C37 1.480(3)
C26 O2 1.387(2)
C26 C27 1.397(3)
O2 H2 0.8400
C27 C28 1.392(3)
C27 C43 1.493(3)
C28 C29 1.391(3)
C28 H28 0.9500
C29 N2 1.387(2)
C29 C30 1.403(3)
C30 C31 1.453(3)
C31 C32 1.389(3)
C31 C36 1.414(3)
C32 C33 1.378(3)
C32 H32 0.9500
C33 C34 1.397(3)
C33 H33 0.9500
C34 C35 1.377(3)
C34 H34 0.9500
C35 C36 1.393(3)
C35 H35 0.9500
C36 N2 1.375(3)
N2 H2A 0.8800
C37 C38 1.382(3)
C37 C42 1.384(3)
C38 C39 1.381(3)
C38 H38 0.9500
C39 C40 1.374(3)
C39 H39 0.9500
C40 C41 1.370(4)
C40 H40 0.9500
C41 C42 1.380(3)
C41 H41 0.9500
C42 H42 0.9500
C43 C44 1.375(3)
C43 C48 1.391(3)
C44 C45 1.381(3)
C44 H44 0.9500
C45 C46 1.374(4)
C45 H45 0.9500
C46 C47 1.377(4)
C46 H46 0.9500
C47 C48 1.388(3)
C47 H47 0.9500
C48 H48 0.9500

loop_
_geom_torsion_atom_site_label_1
_geom_torsion_atom_site_label_2
_geom_torsion_atom_site_label_3
_geom_torsion_atom_site_label_4
_geom_torsion
C6 C1 C2 O1 -179.23(19)
C13 C1 C2 O1 -0.2(3)
C6 C1 C2 C3 1.5(3)
C13 C1 C2 C3 -179.5(2)
O1 C2 C3 C4 -179.5(2)
C1 C2 C3 C4 -0.2(3)
O1 C2 C3 C19 1.2(3)
C1 C2 C3 C19 -179.5(2)
C2 C3 C4 C5 -0.8(3)
C19 C3 C4 C5 178.6(2)
C3 C4 C5 N1 -178.8(2)
C3 C4 C5 C6 0.4(3)
C4 C5 C6 C1 1.0(3)
N1 C5 C6 C1 -179.76(19)
C4 C5 C6 C7 -179.4(2)
N1 C5 C6 C7 -0.1(2)
C2 C1 C6 C5 -1.8(3)
C13 C1 C6 C5 179.2(2)
C2 C1 C6 C7 178.7(2)
C13 C1 C6 C7 -0.3(4)
C5 C6 C7 C8 -179.4(2)
C1 C6 C7 C8 0.1(4)
C5 C6 C7 C12 1.0(2)
C1 C6 C7 C12 -179.5(2)
C12 C7 C8 C9 -0.1(3)
C6 C7 C8 C9 -179.7(2)
C7 C8 C9 C10 0.5(3)
C8 C9 C10 C11 -0.4(4)
C9 C10 C11 C12 0.0(4)
C10 C11 C12 N1 -178.6(2)
C10 C11 C12 C7 0.4(3)
C8 C7 C12 N1 178.85(19)
C6 C7 C12 N1 -1.5(2)
C8 C7 C12 C11 -0.4(3)
C6 C7 C12 C11 179.3(2)
C11 C12 N1 C5 -179.4(2)
C7 C12 N1 C5 1.4(3)
C4 C5 N1 C12 178.4(2)
C6 C5 N1 C12 -0.8(3)
C2 C1 C13 C14 62.5(3)
C6 C1 C13 C14 -118.6(2)
C2 C1 C13 C18 -112.9(2)
C6 C1 C13 C18 66.1(3)
C18 C13 C14 C15 1.0(3)
C1 C13 C14 C15 -174.4(2)
C13 C14 C15 C16 -0.8(4)
C14 C15 C16 C17 0.0(4)
C15 C16 C17 C18 0.4(4)
C16 C17 C18 C13 -0.1(3)
C14 C13 C18 C17 -0.6(3)
C1 C13 C18 C17 174.85(19)
C4 C3 C19 C24 50.4(3)
C2 C3 C19 C24 -130.2(3)
C4 C3 C19 C20 -127.8(2)
C2 C3 C19 C20 51.6(3)
C24 C19 C20 C21 1.1(4)
C3 C19 C20 C21 179.3(2)
C19 C20 C21 C22 -0.5(4)
C20 C21 C22 C23 -0.7(4)
C21 C22 C23 C24 1.3(4)
C20 C19 C24 C23 -0.5(4)
C3 C19 C24 C23 -178.8(2)
C22 C23 C24 C19 -0.6(4)
C30 C25 C26 O2 178.96(17)
C37 C25 C26 O2 -1.4(3)
C30 C25 C26 C27 0.9(3)
C37 C25 C26 C27 -179.43(19)
O2 C26 C27 C28 -177.82(18)
C25 C26 C27 C28 0.1(3)
O2 C26 C27 C43 4.0(3)
C25 C26 C27 C43 -178.10(19)
C26 C27 C28 C29 -0.1(3)
C43 C27 C28 C29 178.07(19)
C27 C28 C29 N2 -179.2(2)
C27 C28 C29 C30 -0.9(3)
N2 C29 C30 C25 -179.39(18)
C28 C29 C30 C25 2.0(3)
N2 C29 C30 C31 1.2(2)
C28 C29 C30 C31 -177.41(19)
C26 C25 C30 C29 -1.9(3)
C37 C25 C30 C29 178.45(19)
C26 C25 C30 C31 177.3(2)
C37 C25 C30 C31 -2.3(3)
C29 C30 C31 C32 178.5(2)
C25 C30 C31 C32 -0.8(4)
C29 C30 C31 C36 -0.6(2)
C25 C30 C31 C36 -179.9(2)
C36 C31 C32 C33 -1.2(3)
C30 C31 C32 C33 179.8(2)
C31 C32 C33 C34 0.9(4)
C32 C33 C34 C35 -0.3(4)
C33 C34 C35 C36 0.0(4)
C34 C35 C36 N2 -179.8(2)
C34 C35 C36 C31 -0.4(3)
C32 C31 C36 N2 -179.52(19)
C30 C31 C36 N2 -0.2(2)
C32 C31 C36 C35 0.9(3)
C30 C31 C36 C35 -179.76(19)
C35 C36 N2 C29 -179.5(2)
C31 C36 N2 C29 1.0(2)
C28 C29 N2 C36 177.1(2)
C30 C29 N2 C36 -1.4(2)
C26 C25 C37 C38 110.6(2)
C30 C25 C37 C38 -69.8(3)
C26 C25 C37 C42 -67.7(3)
C30 C25 C37 C42 111.9(2)
C42 C37 C38 C39 -0.2(3)
C25 C37 C38 C39 -178.55(19)
C37 C38 C39 C40 0.5(3)
C38 C39 C40 C41 -0.6(4)
C39 C40 C41 C42 0.3(4)
C40 C41 C42 C37 0.0(4)
C38 C37 C42 C41 -0.1(3)
C25 C37 C42 C41 178.3(2)
C28 C27 C43 C44 -58.4(3)
C26 C27 C43 C44 119.8(2)
C28 C27 C43 C48 123.5(2)
C26 C27 C43 C48 -58.3(3)
C48 C43 C44 C45 0.8(3)
C27 C43 C44 C45 -177.3(2)
C43 C44 C45 C46 -0.4(4)
C44 C45 C46 C47 -0.3(5)
C45 C46 C47 C48 0.7(5)
C46 C47 C48 C43 -0.4(4)
C44 C43 C48 C47 -0.4(3)
C27 C43 C48 C47 177.7(2)
